data_1536718
loop_
_publ_author_name
'Wurth, A.'
'Loehken, A.'
'Mewis, A.'

_publ_section_title
;
 Synthese und Kristallstrukturen ternaerer Phosphide und Arsenide des
 Rhodiums und Iridiums
;
_journal_name_full 'Zeitschrift fuer Anorganische und Allgemeine Chemie'
_journal_page_first 661
_journal_page_last 666
_journal_volume 628
_journal_year 2002
_chemical_formula_sum 'Ca5 Ir19 P12'
_space_group_IT_number 189
_symmetry_space_group_name_Hall 'P -6 -2'
_symmetry_space_group_name_H-M 'P -6 2 m'
_cell_angle_alpha 90
_cell_angle_beta 90
_cell_angle_gamma 120
_cell_formula_units_Z 1
_cell_length_a 12.577
_cell_length_b 12.577
_cell_length_c 3.954
_cell_volume 541.653
_citation_journal_id_ASTM ZAACAB
_cod_data_source_file Wurth_ZAACAB_2002_396.cif
_cod_data_source_block Ca5Ir19P12
_cod_original_cell_volume 541.6533
_cod_database_code 1536718

loop_
_symmetry_equiv_pos_as_xyz
x,y,z
-x+y,-x,-z
-y,x-y,z
x,y,-z
-x+y,-x,z
-y,x-y,-z
y,x,z
x-y,-y,-z
-x,-x+y,z
y,x,-z
x-y,-y,z
-x,-x+y,-z

loop_
_atom_site_label
_atom_site_type_symbol
_atom_site_fract_x
_atom_site_fract_y
_atom_site_fract_z
_atom_site_occupancy
_atom_site_U_iso_or_equiv
Ca1 Ca 0.3333 0.6667 0 1 0.0
P1 P 0.82 0 0 1 0.0
Ca2 Ca 0.1833 0 0.5 1 0.0
Ir5 Ir 0.49078 0.13015 0.5 1 0.0
Ir3 Ir 0.71146 0 0.5 1 0.0
Ir1 Ir 0 0 0 1 0.0
P3 P 0.3119 0.4857 0.5 1 0.0
Ir2 Ir 0.5401 0 0 1 0.0
P2 P 0.3578 0 0 1 0.0
Ir4 Ir 0.19713 0.37764 0 1 0.0
